data_7100946
loop_
_publ_author_name
'Alan H. Cowley'
'Gregor Reeske'

_publ_section_title
;
Controlling the oxidation state of arsenic in cyclic arsenic cations
;
_journal_name_full 'Chemical Communications'
_journal_paper_doi 10.1039/b602017h
_journal_year 2006
_chemical_formula_moiety 'C20 H24 As N2, C4 H8 Cl5 O Sn'
_chemical_formula_sum 'C24 H32 As Cl5 N2 O Sn'
_chemical_formula_weight 735.40
_space_group_IT_number 14
_symmetry_cell_setting monoclinic
_symmetry_space_group_name_Hall '-P 2ybc'
_symmetry_space_group_name_H-M 'P 1 21/c 1'
_cell_angle_alpha 90.00
_cell_angle_beta 91.97(3)
_cell_angle_gamma 90.00
_cell_formula_units_Z 8
_cell_length_a 18.497(4)
_cell_length_b 15.947(3)
_cell_length_c 20.677(4)
_cell_measurement_temperature 153(2)
_cell_volume 6096(2)
_diffrn_ambient_temperature 153(2)
_exptl_crystal_density_diffrn 1.603
_cod_original_sg_symbol_Hall -p2ybc
_cod_original_sg_symbol_H-M 'P 21/c'
_cod_original_formula_sum 'C24 H32 As Cl5 N2 O Sn '
_cod_database_code 7100946

loop_
_symmetry_equiv_pos_as_xyz
'x, y, z'
'-x, y+1/2, -z+1/2'
'-x, -y, -z'
'x, -y-1/2, z-1/2'

loop_
_atom_site_label
_atom_site_type_symbol
_atom_site_fract_x
_atom_site_fract_y
_atom_site_fract_z
_atom_site_U_iso_or_equiv
_atom_site_adp_type
_atom_site_occupancy
_atom_site_symmetry_multiplicity
_atom_site_calc_flag
_atom_site_refinement_flags
_atom_site_disorder_assembly
_atom_site_disorder_group
C1 C 0.4453(7) 0.7401(8) 0.8458(6) 0.036(3) Uani 1 1 d . . .
H1 H 0.4748 0.7315 0.8108 0.043 Uiso 1 1 calc R . .
C2 C 0.3836(7) 0.7882(8) 0.8431(7) 0.048(4) Uani 1 1 d . . .
H2 H 0.3684 0.8169 0.8059 0.057 Uiso 1 1 calc R . .
C3 C 0.5200(7) 0.6553(8) 0.9232(7) 0.045(4) Uani 1 1 d . . .
C4 C 0.5809(7) 0.6919(8) 0.9539(8) 0.051(4) Uani 1 1 d . . .
C5 C 0.6374(7) 0.6408(9) 0.9721(8) 0.054(4) Uani 1 1 d . . .
H5 H 0.6777 0.6647 0.9929 0.065 Uiso 1 1 calc R . .
C6 C 0.6376(8) 0.5545(8) 0.9609(7) 0.045(4) Uani 1 1 d . . .
C7 C 0.5757(7) 0.5209(8) 0.9320(7) 0.045(4) Uani 1 1 d . . .
H7 H 0.5737 0.4631 0.9261 0.054 Uiso 1 1 calc R . .
C8 C 0.5159(7) 0.5687(9) 0.9109(7) 0.042(4) Uani 1 1 d . . .
C9 C 0.5830(9) 0.7853(10) 0.9647(11) 0.097(7) Uani 1 1 d . . .
H9A H 0.6324 0.8038 0.9677 0.145 Uiso 1 1 calc R . .
H9B H 0.5596 0.7986 1.0041 0.145 Uiso 1 1 calc R . .
H9C H 0.5584 0.8130 0.9291 0.145 Uiso 1 1 calc R . .
C10 C 0.7002(7) 0.4997(8) 0.9811(8) 0.056(4) Uani 1 1 d . . .
H10A H 0.7043 0.4975 1.0274 0.084 Uiso 1 1 calc R . .
H10B H 0.7439 0.5224 0.9644 0.084 Uiso 1 1 calc R . .
H10C H 0.6925 0.4442 0.9642 0.084 Uiso 1 1 calc R . .
C11 C 0.4505(8) 0.5286(9) 0.8790(8) 0.066(5) Uani 1 1 d . . .
H11A H 0.4618 0.4720 0.8672 0.098 Uiso 1 1 calc R . .
H11B H 0.4364 0.5598 0.8409 0.098 Uiso 1 1 calc R . .
H11C H 0.4115 0.5285 0.9084 0.098 Uiso 1 1 calc R . .
C12 C 0.2810(7) 0.8389(7) 0.9009(6) 0.035(3) Uani 1 1 d . . .
C13 C 0.2849(7) 0.9245(8) 0.9132(6) 0.037(3) Uani 1 1 d . . .
C14 C 0.2213(7) 0.9681(8) 0.9155(6) 0.041(4) Uani 1 1 d . . .
H14 H 0.2231 1.0259 0.9214 0.049 Uiso 1 1 calc R . .
C15 C 0.1545(7) 0.9292(8) 0.9093(6) 0.040(4) Uani 1 1 d . . .
C16 C 0.1530(6) 0.8431(8) 0.8958(6) 0.036(3) Uani 1 1 d . . .
H16 H 0.1086 0.8169 0.8885 0.043 Uiso 1 1 calc R . .
C17 C 0.2141(7) 0.7969(7) 0.8931(6) 0.032(3) Uani 1 1 d U . .
C18 C 0.3565(7) 0.9709(8) 0.9233(7) 0.049(4) Uani 1 1 d . . .
H18A H 0.3807 0.9737 0.8830 0.074 Uiso 1 1 calc R . .
H18B H 0.3864 0.9415 0.9546 0.074 Uiso 1 1 calc R . .
H18C H 0.3474 1.0266 0.9385 0.074 Uiso 1 1 calc R . .
C19 C 0.0830(7) 0.9791(8) 0.9120(7) 0.050(4) Uani 1 1 d . . .
H19A H 0.0508 0.9618 0.8771 0.075 Uiso 1 1 calc R . .
H19B H 0.0930 1.0379 0.9080 0.075 Uiso 1 1 calc R . .
H19C H 0.0609 0.9686 0.9525 0.075 Uiso 1 1 calc R . .
C20 C 0.2116(6) 0.7033(7) 0.8793(7) 0.038(3) Uani 1 1 d . . .
H20A H 0.1637 0.6879 0.8644 0.057 Uiso 1 1 calc R . .
H20B H 0.2241 0.6729 0.9182 0.057 Uiso 1 1 calc R . .
H20C H 0.2454 0.6899 0.8466 0.057 Uiso 1 1 calc R . .
C21 C 0.7359(7) 0.7480(9) 0.3170(8) 0.049(4) Uani 1 1 d . . .
H21 H 0.7064 0.7555 0.3521 0.059 Uiso 1 1 calc R . .
C22 C 0.7964(7) 0.7006(8) 0.3207(7) 0.041(4) Uani 1 1 d . . .
H22 H 0.8137 0.6743 0.3582 0.049 Uiso 1 1 calc R . .
C23 C 0.6612(6) 0.8421(8) 0.2465(6) 0.037(3) Uani 1 1 d . . .
C24 C 0.6010(7) 0.8117(9) 0.2112(7) 0.048(4) Uani 1 1 d . . .
C25 C 0.5443(7) 0.8684(8) 0.1964(8) 0.052(4) Uani 1 1 d . . .
H25 H 0.5040 0.8505 0.1719 0.062 Uiso 1 1 calc R . .
C26 C 0.5481(7) 0.9494(8) 0.2180(7) 0.039(3) Uani 1 1 d . . .
C27 C 0.6078(7) 0.9761(8) 0.2526(7) 0.040(4) Uani 1 1 d . . .
H27 H 0.6100 1.0318 0.2659 0.049 Uiso 1 1 calc R . .
C28 C 0.6656(7) 0.9235(8) 0.2689(8) 0.047(4) Uani 1 1 d . . .
C29 C 0.5959(8) 0.7226(9) 0.1836(9) 0.074(6) Uani 1 1 d . . .
H29A H 0.5921 0.6832 0.2184 0.111 Uiso 1 1 calc R . .
H29B H 0.6384 0.7106 0.1599 0.111 Uiso 1 1 calc R . .
H29C H 0.5539 0.7183 0.1552 0.111 Uiso 1 1 calc R . .
C30 C 0.4876(7) 1.0119(8) 0.2019(8) 0.060(5) Uani 1 1 d . . .
H30A H 0.4944 1.0354 0.1598 0.090 Uiso 1 1 calc R . .
H30B H 0.4885 1.0559 0.2336 0.090 Uiso 1 1 calc R . .
H30C H 0.4417 0.9837 0.2022 0.090 Uiso 1 1 calc R . .
C31 C 0.7314(8) 0.9546(9) 0.3063(8) 0.066(5) Uani 1 1 d . . .
H31A H 0.7332 0.9296 0.3485 0.099 Uiso 1 1 calc R . .
H31B H 0.7290 1.0145 0.3103 0.099 Uiso 1 1 calc R . .
H31C H 0.7741 0.9395 0.2838 0.099 Uiso 1 1 calc R . .
C32 C 0.8951(7) 0.6440(9) 0.2561(6) 0.038(3) Uani 1 1 d . . .
C33 C 0.9623(7) 0.6812(8) 0.2676(7) 0.040(4) Uani 1 1 d . . .
C34 C 1.0219(7) 0.6297(8) 0.2591(6) 0.039(3) Uani 1 1 d . . .
H34 H 1.0681 0.6523 0.2644 0.046 Uiso 1 1 calc R . .
C35 C 1.0145(8) 0.5446(8) 0.2428(7) 0.046(4) Uani 1 1 d . . .
C36 C 0.9475(9) 0.5114(9) 0.2322(8) 0.057(4) Uani 1 1 d . . .
H36 H 0.9430 0.4554 0.2202 0.068 Uiso 1 1 calc R . .
C37 C 0.8849(7) 0.5601(9) 0.2390(6) 0.042(4) Uani 1 1 d . . .
C38 C 0.9715(7) 0.7708(8) 0.2841(6) 0.043(4) Uani 1 1 d . . .
H38A H 1.0210 0.7867 0.2789 0.065 Uiso 1 1 calc R . .
H38B H 0.9587 0.7798 0.3281 0.065 Uiso 1 1 calc R . .
H38C H 0.9408 0.8040 0.2559 0.065 Uiso 1 1 calc R . .
C39 C 1.0840(8) 0.4920(9) 0.2386(8) 0.060(5) Uani 1 1 d . . .
H39A H 1.0901 0.4581 0.2767 0.089 Uiso 1 1 calc R . .
H39B H 1.1248 0.5287 0.2352 0.089 Uiso 1 1 calc R . .
H39C H 1.0804 0.4565 0.2011 0.089 Uiso 1 1 calc R . .
C40 C 0.8126(8) 0.5208(9) 0.2262(8) 0.062(5) Uani 1 1 d . . .
H40A H 0.7812 0.5344 0.2607 0.093 Uiso 1 1 calc R . .
H40B H 0.8179 0.4610 0.2236 0.093 Uiso 1 1 calc R . .
H40C H 0.7920 0.5416 0.1861 0.093 Uiso 1 1 calc R . .
C41 C 0.2146(7) 0.9563(8) 1.0968(8) 0.051(4) Uani 1 1 d . . .
H41A H 0.2339 0.9432 1.0550 0.062 Uiso 1 1 calc R . .
H41B H 0.2463 0.9965 1.1187 0.062 Uiso 1 1 calc R . .
C42 C 0.1382(7) 0.9907(8) 1.0892(7) 0.047(4) Uani 1 1 d . . .
H42A H 0.1246 1.0224 1.1270 0.057 Uiso 1 1 calc R . .
H42B H 0.1323 1.0256 1.0510 0.057 Uiso 1 1 calc R . .
C43 C 0.0961(8) 0.9113(9) 1.0825(8) 0.064(5) Uani 1 1 d . . .
H43A H 0.1002 0.8874 1.0397 0.077 Uiso 1 1 calc R . .
H43B H 0.0455 0.9202 1.0910 0.077 Uiso 1 1 calc R . .
C44 C 0.1329(6) 0.8551(9) 1.1347(8) 0.056(4) Uani 1 1 d . . .
H44A H 0.1120 0.8641 1.1765 0.067 Uiso 1 1 calc R . .
H44B H 0.1280 0.7963 1.1232 0.067 Uiso 1 1 calc R . .
C45 C 1.0149(8) 0.6043(10) 0.0875(7) 0.056(4) Uani 1 1 d . . .
H45A H 0.9876 0.5532 0.0939 0.067 Uiso 1 1 calc R . .
H45B H 1.0087 0.6409 0.1244 0.067 Uiso 1 1 calc R . .
C46 C 1.0939(8) 0.5846(10) 0.0797(8) 0.065(5) Uani 1 1 d . . .
H46A H 1.1072 0.5325 0.1011 0.078 Uiso 1 1 calc R . .
H46B H 1.1244 0.6294 0.0969 0.078 Uiso 1 1 calc R . .
C47 C 1.0999(8) 0.5773(8) 0.0071(7) 0.051(4) Uani 1 1 d . . .
H47A H 1.0859 0.5216 -0.0076 0.061 Uiso 1 1 calc R . .
H47B H 1.1490 0.5883 -0.0055 0.061 Uiso 1 1 calc R . .
C48 C 1.0485(7) 0.6426(9) -0.0210(8) 0.055(4) Uani 1 1 d . . .
H48A H 1.0722 0.6965 -0.0249 0.066 Uiso 1 1 calc R . .
H48B H 1.0289 0.6257 -0.0632 0.066 Uiso 1 1 calc R . .
N1 N 0.4582(5) 0.7063(7) 0.9060(6) 0.041(3) Uani 1 1 d . . .
N2 N 0.3467(5) 0.7909(6) 0.8977(5) 0.038(3) Uani 1 1 d . . .
N3 N 0.7212(5) 0.7840(6) 0.2585(6) 0.036(3) Uani 1 1 d . . .
N4 N 0.8299(5) 0.6959(6) 0.2614(5) 0.032(3) Uani 1 1 d . . .
O1 O 0.2075(4) 0.8804(5) 1.1357(5) 0.040(2) Uani 1 1 d . . .
O2 O 0.9906(5) 0.6458(5) 0.0278(4) 0.043(2) Uani 1 1 d . . .
Cl1 Cl 0.22058(18) 0.7077(2) 1.21453(17) 0.0433(9) Uani 1 1 d . . .
Cl2 Cl 0.33309(17) 0.87487(19) 1.23964(17) 0.0404(9) Uani 1 1 d . . .
Cl3 Cl 0.37170(17) 0.8764(2) 1.08172(17) 0.0419(9) Uani 1 1 d . . .
Cl4 Cl 0.24722(17) 0.7263(2) 1.05199(17) 0.0439(9) Uani 1 1 d . . .
Cl5 Cl 0.39486(18) 0.6892(2) 1.16144(19) 0.0474(10) Uani 1 1 d . . .
Cl6 Cl 0.83430(19) 0.6202(2) 0.08125(17) 0.0453(9) Uani 1 1 d . . .
Cl7 Cl 0.93423(18) 0.7920(2) 0.11445(16) 0.0428(9) Uani 1 1 d . . .
Cl8 Cl 0.95868(17) 0.81808(19) -0.04712(17) 0.0407(8) Uani 1 1 d . . .
Cl9 Cl 0.86281(19) 0.6406(2) -0.07768(16) 0.0422(9) Uani 1 1 d . . .
Cl10 Cl 0.78355(18) 0.8082(2) 0.00561(19) 0.0498(10) Uani 1 1 d . . .
As1 As 0.38947(8) 0.73111(9) 0.96416(7) 0.0443(4) Uani 1 1 d . . .
As2 As 0.78591(8) 0.75689(10) 0.19767(8) 0.0479(4) Uani 1 1 d . . .
Sn1 Sn 0.29839(5) 0.78917(5) 1.14882(5) 0.0329(3) Uani 1 1 d . . .
Sn2 Sn 0.89099(5) 0.72385(5) 0.01617(5) 0.0355(3) Uani 1 1 d . . .

loop_
_atom_site_aniso_label
_atom_site_aniso_U_11
_atom_site_aniso_U_22
_atom_site_aniso_U_33
_atom_site_aniso_U_23
_atom_site_aniso_U_13
_atom_site_aniso_U_12
C1 0.035(8) 0.048(8) 0.025(8) -0.007(7) 0.015(6) -0.011(7)
C2 0.051(9) 0.041(8) 0.050(10) 0.003(7) -0.014(8) -0.015(7)
C3 0.036(8) 0.045(9) 0.055(11) -0.010(7) 0.021(7) 0.006(7)
C4 0.026(8) 0.041(9) 0.088(13) -0.024(8) 0.012(8) -0.014(7)
C5 0.032(8) 0.060(10) 0.071(12) -0.019(9) 0.002(8) -0.008(8)
C6 0.053(9) 0.042(9) 0.040(10) 0.000(7) 0.015(8) 0.012(7)
C7 0.041(9) 0.035(8) 0.060(11) -0.007(7) 0.006(8) 0.005(7)
C8 0.040(8) 0.050(9) 0.038(9) 0.000(7) 0.014(7) -0.001(7)
C9 0.052(10) 0.057(11) 0.18(2) -0.036(13) -0.017(13) 0.004(9)
C10 0.046(9) 0.033(8) 0.089(13) 0.005(8) 0.009(9) 0.001(7)
C11 0.071(11) 0.047(9) 0.078(13) -0.008(9) -0.007(10) 0.004(8)
C12 0.034(8) 0.031(7) 0.039(9) 0.005(6) 0.009(7) 0.004(6)
C13 0.033(7) 0.044(8) 0.034(9) 0.005(7) -0.002(6) -0.001(7)
C14 0.059(10) 0.030(7) 0.034(9) 0.005(6) 0.012(7) 0.002(7)
C15 0.048(9) 0.042(8) 0.033(9) -0.004(7) 0.015(7) 0.009(7)
C16 0.027(7) 0.043(8) 0.037(9) 0.000(7) 0.009(6) 0.009(6)
C17 0.040(6) 0.037(6) 0.020(6) 0.004(5) -0.001(5) 0.009(5)
C18 0.063(10) 0.036(8) 0.050(10) -0.003(7) 0.020(8) 0.002(7)
C19 0.047(9) 0.040(8) 0.062(11) 0.003(8) 0.007(8) 0.006(7)
C20 0.025(7) 0.035(7) 0.053(10) -0.009(7) 0.000(7) 0.004(6)
C21 0.033(8) 0.055(9) 0.059(12) 0.001(8) 0.006(8) -0.009(7)
C22 0.046(8) 0.036(8) 0.041(9) -0.009(7) 0.027(7) 0.003(7)
C23 0.029(7) 0.044(8) 0.038(9) -0.005(7) 0.004(7) -0.010(6)
C24 0.036(8) 0.046(9) 0.063(11) -0.009(8) -0.001(8) 0.009(7)
C25 0.046(9) 0.037(9) 0.073(12) -0.009(8) 0.002(8) -0.008(7)
C26 0.031(8) 0.048(9) 0.038(9) 0.000(7) 0.013(7) -0.009(7)
C27 0.044(9) 0.036(8) 0.043(10) -0.010(7) 0.022(8) -0.006(7)
C28 0.041(9) 0.039(8) 0.061(11) 0.001(8) 0.003(8) -0.001(7)
C29 0.043(9) 0.048(10) 0.130(17) -0.032(10) -0.009(10) 0.001(8)
C30 0.042(9) 0.038(8) 0.102(15) 0.005(9) 0.024(9) 0.000(7)
C31 0.056(10) 0.052(10) 0.088(14) -0.012(9) -0.015(10) 0.005(8)
C32 0.041(8) 0.056(9) 0.018(8) 0.001(7) 0.005(6) 0.024(7)
C33 0.049(9) 0.026(7) 0.045(10) -0.010(6) 0.016(7) -0.011(7)
C34 0.040(8) 0.037(8) 0.039(9) 0.003(7) 0.004(7) -0.002(6)
C35 0.061(10) 0.027(8) 0.050(10) 0.010(7) 0.014(8) 0.007(7)
C36 0.076(12) 0.029(8) 0.067(12) 0.005(8) 0.016(10) -0.009(8)
C37 0.045(9) 0.049(9) 0.031(9) 0.008(7) 0.012(7) 0.007(7)
C38 0.054(9) 0.049(9) 0.027(8) 0.014(7) 0.011(7) -0.005(7)
C39 0.062(10) 0.048(9) 0.070(12) 0.014(8) 0.015(9) 0.022(8)
C40 0.055(10) 0.065(11) 0.065(12) 0.012(9) 0.000(9) -0.020(8)
C41 0.050(9) 0.031(8) 0.073(12) 0.009(8) -0.004(8) 0.000(7)
C42 0.046(9) 0.044(9) 0.052(10) 0.003(7) -0.006(8) 0.010(7)
C43 0.050(10) 0.067(11) 0.073(13) -0.005(10) -0.023(9) 0.001(8)
C44 0.024(7) 0.058(10) 0.087(13) -0.001(9) 0.011(8) 0.013(7)
C45 0.068(11) 0.071(11) 0.026(9) 0.003(8) -0.018(8) 0.028(9)
C46 0.051(10) 0.065(11) 0.079(14) 0.032(10) -0.014(10) 0.007(8)
C47 0.051(9) 0.037(8) 0.064(12) 0.002(8) -0.005(8) 0.016(7)
C48 0.058(10) 0.050(9) 0.060(11) 0.004(8) 0.024(9) 0.002(8)
N1 0.029(6) 0.047(7) 0.045(8) -0.005(6) 0.004(6) 0.005(5)
N2 0.038(6) 0.031(6) 0.046(8) 0.001(5) 0.013(6) 0.001(5)
N3 0.024(5) 0.034(6) 0.051(8) -0.006(6) 0.013(5) 0.002(5)
N4 0.019(5) 0.046(7) 0.032(7) 0.005(5) 0.000(5) 0.001(5)
O1 0.034(5) 0.022(5) 0.064(7) -0.006(4) 0.006(5) 0.000(4)
O2 0.049(6) 0.046(5) 0.037(6) 0.004(5) 0.018(5) 0.012(5)
Cl1 0.0453(19) 0.0401(19) 0.045(2) 0.0043(17) 0.0126(17) -0.0086(16)
Cl2 0.0421(19) 0.0382(19) 0.041(2) -0.0025(16) 0.0056(17) -0.0012(15)
Cl3 0.0430(19) 0.0414(19) 0.042(2) 0.0051(16) 0.0116(17) -0.0044(15)
Cl4 0.0395(18) 0.052(2) 0.040(2) -0.0089(17) 0.0048(16) -0.0022(16)
Cl5 0.045(2) 0.0369(19) 0.061(3) 0.0050(18) 0.0098(19) 0.0099(16)
Cl6 0.052(2) 0.0433(19) 0.041(2) 0.0007(17) 0.0108(18) -0.0031(17)
Cl7 0.054(2) 0.0409(19) 0.034(2) -0.0088(16) -0.0008(17) -0.0017(16)
Cl8 0.047(2) 0.0342(18) 0.042(2) 0.0048(16) 0.0075(17) 0.0009(15)
Cl9 0.060(2) 0.0372(19) 0.030(2) -0.0008(15) 0.0012(17) -0.0090(16)
Cl10 0.0382(19) 0.046(2) 0.065(3) -0.0081(19) 0.0019(19) 0.0102(16)
As1 0.0411(8) 0.0551(9) 0.0373(9) 0.0023(8) 0.0096(7) 0.0158(7)
As2 0.0400(8) 0.0614(10) 0.0430(10) 0.0059(8) 0.0111(7) 0.0131(7)
Sn1 0.0326(5) 0.0314(5) 0.0352(6) 0.0009(4) 0.0079(4) 0.0024(4)
Sn2 0.0363(5) 0.0344(5) 0.0358(6) -0.0033(4) 0.0035(4) 0.0022(4)

loop_
_geom_bond_atom_site_label_1
_geom_bond_atom_site_label_2
_geom_bond_distance
_geom_bond_site_symmetry_2
_geom_bond_publ_flag
C1 N1 1.372(16) . ?
C1 C2 1.375(18) . ?
C1 H1 0.9300 . ?
C2 N2 1.339(16) . ?
C2 H2 0.9300 . ?
C3 C4 1.402(18) . ?
C3 C8 1.406(18) . ?
C3 N1 1.437(16) . ?
C4 C5 1.368(19) . ?
C4 C9 1.506(19) . ?
C5 C6 1.396(18) . ?
C5 H5 0.9300 . ?
C6 C7 1.382(18) . ?
C6 C10 1.498(18) . ?
C7 C8 1.401(18) . ?
C7 H7 0.9300 . ?
C8 C11 1.500(19) . ?
C9 H9A 0.9600 . ?
C9 H9B 0.9600 . ?
C9 H9C 0.9600 . ?
C10 H10A 0.9600 . ?
C10 H10B 0.9600 . ?
C10 H10C 0.9600 . ?
C11 H11A 0.9600 . ?
C11 H11B 0.9600 . ?
C11 H11C 0.9600 . ?
C12 C13 1.391(17) . ?
C12 C17 1.411(17) . ?
C12 N2 1.439(15) . ?
C13 C14 1.368(17) . ?
C13 C18 1.525(17) . ?
C14 C15 1.386(18) . ?
C14 H14 0.9300 . ?
C15 C16 1.401(17) . ?
C15 C19 1.546(17) . ?
C16 C17 1.351(16) . ?
C16 H16 0.9300 . ?
C17 C20 1.521(16) . ?
C18 H18A 0.9600 . ?
C18 H18B 0.9600 . ?
C18 H18C 0.9600 . ?
C19 H19A 0.9600 . ?
C19 H19B 0.9600 . ?
C19 H19C 0.9600 . ?
C20 H20A 0.9600 . ?
C20 H20B 0.9600 . ?
C20 H20C 0.9600 . ?
C21 C22 1.351(18) . ?
C21 N3 1.357(17) . ?
C21 H21 0.9300 . ?
C22 N4 1.393(15) . ?
C22 H22 0.9300 . ?
C23 C28 1.380(18) . ?
C23 C24 1.398(18) . ?
C23 N3 1.461(16) . ?
C24 C25 1.410(18) . ?
C24 C29 1.532(18) . ?
C25 C26 1.368(17) . ?
C25 H25 0.9300 . ?
C26 C27 1.365(17) . ?
C26 C30 1.527(18) . ?
C27 C28 1.391(18) . ?
C27 H27 0.9300 . ?
C28 C31 1.502(19) . ?
C29 H29A 0.9600 . ?
C29 H29B 0.9600 . ?
C29 H29C 0.9600 . ?
C30 H30A 0.9600 . ?
C30 H30B 0.9600 . ?
C30 H30C 0.9600 . ?
C31 H31A 0.9600 . ?
C31 H31B 0.9600 . ?
C31 H31C 0.9600 . ?
C32 C33 1.389(18) . ?
C32 C37 1.396(18) . ?
C32 N4 1.470(14) . ?
C33 C34 1.391(17) . ?
C33 C38 1.477(17) . ?
C34 C35 1.404(17) . ?
C34 H34 0.9300 . ?
C35 C36 1.357(19) . ?
C35 C39 1.540(17) . ?
C36 C37 1.406(19) . ?
C36 H36 0.9300 . ?
C37 C40 1.493(18) . ?
C38 H38A 0.9600 . ?
C38 H38B 0.9600 . ?
C38 H38C 0.9600 . ?
C39 H39A 0.9600 . ?
C39 H39B 0.9600 . ?
C39 H39C 0.9600 . ?
C40 H40A 0.9600 . ?
C40 H40B 0.9600 . ?
C40 H40C 0.9600 . ?
C41 O1 1.461(15) . ?
C41 C42 1.520(17) . ?
C41 H41A 0.9700 . ?
C41 H41B 0.9700 . ?
C42 C43 1.490(18) . ?
C42 H42A 0.9700 . ?
C42 H42B 0.9700 . ?
C43 C44 1.543(19) . ?
C43 H43A 0.9700 . ?
C43 H43B 0.9700 . ?
C44 O1 1.438(14) . ?
C44 H44A 0.9700 . ?
C44 H44B 0.9700 . ?
C45 O2 1.458(15) . ?
C45 C46 1.508(18) . ?
C45 H45A 0.9700 . ?
C45 H45B 0.9700 . ?
C46 C47 1.51(2) . ?
C46 H46A 0.9700 . ?
C46 H46B 0.9700 . ?
C47 C48 1.513(18) . ?
C47 H47A 0.9700 . ?
C47 H47B 0.9700 . ?
C48 O2 1.497(14) . ?
C48 H48A 0.9700 . ?
C48 H48B 0.9700 . ?
N1 As1 1.823(10) . ?
N2 As1 1.831(11) . ?
N3 As2 1.818(10) . ?
N4 As2 1.809(10) . ?
O1 Sn1 2.233(8) . ?
O2 Sn2 2.230(8) . ?
Cl1 Sn1 2.396(3) . ?
Cl2 Sn1 2.392(4) . ?
Cl3 Sn1 2.414(3) . ?
Cl4 Sn1 2.404(4) . ?
Cl5 Sn1 2.400(3) . ?
Cl6 Sn2 2.396(3) . ?
Cl7 Sn2 2.417(3) . ?
Cl8 Sn2 2.377(3) . ?
Cl9 Sn2 2.393(3) . ?
Cl10 Sn2 2.404(3) . ?
